data_7248804
loop_
_publ_author_name
'Zhang, Liang'
'Wu, Di'
'Zhang, Menglong'
'Yu, Fuhai'
'Bao, Ying'
'Xie, Chuang'
'Hou, Baohong'
'Jing, Dingding'
'Zhang, Chuntao'
'Chen, Wei'

_publ_section_title
;
 Theoretical and experimental study of pharmaceutical salts: a case of
 trimethoprim
;
_journal_issue 28
_journal_name_full CrystEngComm
_journal_page_first 3808
_journal_page_last 3822
_journal_paper_doi 10.1039/D4CE00345D
_journal_volume 26
_journal_year 2024
_chemical_formula_moiety '2(C5 H3 O3 S), C14 H20 N4 O3, 2(C H4 O)'
_chemical_formula_sum 'C26 H34 N4 O11 S2'
_chemical_formula_weight 642.69
_space_group_crystal_system triclinic
_space_group_IT_number 2
_space_group_name_Hall '-P 1'
_space_group_name_H-M_alt 'P -1'
_atom_sites_solution_hydrogens mixed
_atom_sites_solution_primary iterative
_audit_creation_date 2024-05-17
_audit_creation_method
;
Olex2 1.5
(compiled 2024.02.16 svn.r378c4104 for OlexSys, GUI svn.r6928)
;
_audit_update_record
;
2024-05-19 deposited with the CCDC.	2024-05-27 downloaded from the CCDC.
;
_cell_angle_alpha 83.4930(10)
_cell_angle_beta 68.6770(10)
_cell_angle_gamma 61.8010(10)
_cell_formula_units_Z 2
_cell_length_a 11.43180(10)
_cell_length_b 11.93110(10)
_cell_length_c 12.8427(2)
_cell_measurement_reflns_used 18251
_cell_measurement_temperature 293(2)
_cell_measurement_theta_max 34.7140
_cell_measurement_theta_min 1.9340
_cell_volume 1434.43(3)
_computing_cell_refinement 'CrysAlisPro 1.171.42.49 (Rigaku OD, 2022)'
_computing_data_collection 'CrysAlisPro 1.171.42.49 (Rigaku OD, 2022)'
_computing_data_reduction 'CrysAlisPro 1.171.42.49 (Rigaku OD, 2022)'
_computing_molecular_graphics 'Olex2 1.5 (Dolomanov et al., 2009)'
_computing_publication_material 'Olex2 1.5 (Dolomanov et al., 2009)'
_computing_structure_refinement 'SHELXL 2013/2 (Sheldrick, 2015)'
_computing_structure_solution 'olex2.solve 1.5 (Bourhis et al., 2015)'
_diffrn_ambient_temperature 293(2)
_diffrn_detector 'CCD plate'
_diffrn_measured_fraction_theta_full 0.995
_diffrn_measured_fraction_theta_max 0.902
_diffrn_measurement_details
;
List of Runs (angles in degrees, time in seconds):

  # Type    Start    End  Width  t~exp~   \w     \q     \k     \f   Frames
#--------------------------------------------------------------------------
  1  \w   -110.00  70.00   0.50    0.50    --  -20.00   0.00  90.00  360
  2  \w   -110.00  55.00   0.50    0.50    --  -20.00   0.00   0.00  330
  3  \w   -110.00   7.00   0.50    0.50    --  -20.00 -70.00 180.00  234
  4  \w   -110.00   7.00   0.50    0.50    --  -20.00 -70.00   0.00  234
  5  \w   -110.00   7.00   0.50    0.50    --  -20.00 -70.00  90.00  234
;
_diffrn_measurement_device 'abstract diffractometer'
_diffrn_measurement_device_type 'dtrek-CrysAlisPro-abstract goniometer imported rigaku-d*trek images'
_diffrn_measurement_method '\w scans'
_diffrn_orient_matrix_type 'CrysAlisPro convention (1999,Acta A55,543-557)'
_diffrn_orient_matrix_UB_11 0.0146490000
_diffrn_orient_matrix_UB_12 -0.0630211000
_diffrn_orient_matrix_UB_13 -0.0114315000
_diffrn_orient_matrix_UB_21 -0.0729728000
_diffrn_orient_matrix_UB_22 0.0216485000
_diffrn_orient_matrix_UB_23 0.0105408000
_diffrn_orient_matrix_UB_31 0.0112931000
_diffrn_orient_matrix_UB_32 0.0115423000
_diffrn_orient_matrix_UB_33 -0.0573697000
_diffrn_radiation_monochromator graphite
_diffrn_radiation_probe x-ray
_diffrn_radiation_type 'Mo K\a'
_diffrn_radiation_wavelength 0.71073
_diffrn_reflns_av_R_equivalents 0.0416
_diffrn_reflns_av_unetI/netI 0.0437
_diffrn_reflns_Laue_measured_fraction_full 0.995
_diffrn_reflns_Laue_measured_fraction_max 0.902
_diffrn_reflns_limit_h_max 17
_diffrn_reflns_limit_h_min -17
_diffrn_reflns_limit_k_max 19
_diffrn_reflns_limit_k_min -18
_diffrn_reflns_limit_l_max 20
_diffrn_reflns_limit_l_min -15
_diffrn_reflns_number 37718
_diffrn_reflns_point_group_measured_fraction_full 0.995
_diffrn_reflns_point_group_measured_fraction_max 0.902
_diffrn_reflns_theta_full 25.242
_diffrn_reflns_theta_max 34.708
_diffrn_reflns_theta_min 1.942
_diffrn_source 'fine-focus sealed X-ray tube'
_diffrn_source_type 'Enhance (Mo) X-ray Source'
_exptl_absorpt_coefficient_mu 0.254
_exptl_absorpt_correction_T_max 1.00000
_exptl_absorpt_correction_T_min 0.92997
_exptl_absorpt_correction_type multi-scan
_exptl_absorpt_process_details
;
CrysAlisPro 1.171.42.49 (Rigaku Oxford Diffraction, 2022)
Empirical absorption correction using spherical harmonics,
implemented in SCALE3 ABSPACK scaling algorithm.
;
_exptl_crystal_colour colourless
_exptl_crystal_colour_primary colourless
_exptl_crystal_density_diffrn 1.488
_exptl_crystal_description block
_exptl_crystal_F_000 676
_exptl_crystal_recrystallization_method 'Re-crystallisation from solvent: Methanol'
_exptl_crystal_size_max 0.41
_exptl_crystal_size_mid 0.32
_exptl_crystal_size_min 0.12
_refine_diff_density_max 0.562
_refine_diff_density_min -0.470
_refine_diff_density_rms 0.076
_refine_ls_extinction_method none
_refine_ls_goodness_of_fit_ref 1.037
_refine_ls_hydrogen_treatment mixed
_refine_ls_matrix_type full
_refine_ls_number_parameters 425
_refine_ls_number_reflns 11154
_refine_ls_number_restraints 0
_refine_ls_restrained_S_all 1.037
_refine_ls_R_factor_all 0.0589
_refine_ls_R_factor_gt 0.0464
_refine_ls_shift/su_max 0.001
_refine_ls_shift/su_mean 0.000
_refine_ls_structure_factor_coef Fsqd
_refine_ls_weighting_details
;
 w=1/[\s^2^(Fo^2^)+(0.0543P)^2^+0.5913P]
 where P=(Fo^2^+2Fc^2^)/3
;
_refine_ls_weighting_scheme calc
_refine_ls_wR_factor_gt 0.1116
_refine_ls_wR_factor_ref 0.1201
_reflns_Friedel_coverage 0.000
_reflns_number_gt 9199
_reflns_number_total 11154
_reflns_threshold_expression 'I > 2\s(I)'
_cod_data_source_file d4ce00345d2.cif
_cod_data_source_block r20230324d_autored
_cod_depositor_comments 'Adding full bibliography for 7248797--7248804.cif.'
_cod_database_code 7248804
_shelxl_version_number 2013-2
_chemical_oxdiff_formula 'C11 H10 N O'
_shelx_space_group_comment
;
The symmetry employed for this shelxl refinement is uniquely defined
by the following loop, which should always be used as a source of
symmetry information in preference to the above space-group names.
They are only intended as comments.
;
_shelx_estimated_absorpt_t_max 0.970
_shelx_estimated_absorpt_t_min 0.903
_reflns_odcompleteness_completeness 99.49
_reflns_odcompleteness_iscentric 1
_reflns_odcompleteness_theta 26.32
_olex2_refinement_description
;
1. Fixed Uiso
 At 1.2 times of:
  All C(H) groups, All C(H,H) groups
 At 1.5 times of:
  All C(H,H,H) groups
2.a Secondary CH2 refined with riding coordinates:
 C10(H10A,H10B)
2.b Aromatic/amide H refined with riding coordinates:
 C12(H12), C7(H7), C20(H20), C17(H17), C23(H23), C9(H9), C15(H15), C24(H24),
 C16(H16)
2.c Idealised Me refined as rotating group:
 C1(H1C,H1D,H1E), C3(H3C,H3D,H3E), C2(H2A,H2B,H2C), C25(H25A,H25B,H25C),
 C26(H26A,H26B,H26C)
;
_olex2_submission_special_instructions 'No special instructions were received'
_oxdiff_exptl_absorpt_empirical_details
;
Empirical correction (ABSPACK) includes:
- Absorption correction using spherical harmonics
- Frame scaling
- Detector area scaling
;
_oxdiff_exptl_absorpt_empirical_full_max 1.305
_oxdiff_exptl_absorpt_empirical_full_min 0.721

loop_
_space_group_symop_operation_xyz
'x, y, z'
'-x, -y, -z'

loop_
_atom_site_label
_atom_site_type_symbol
_atom_site_fract_x
_atom_site_fract_y
_atom_site_fract_z
_atom_site_U_iso_or_equiv
_atom_site_adp_type
_atom_site_occupancy
_atom_site_site_symmetry_order
_atom_site_calc_flag
_atom_site_refinement_flags_posn
_atom_site_refinement_flags_adp
_atom_site_refinement_flags_occupancy
_atom_site_disorder_assembly
_atom_site_disorder_group
S01 S 0.67710(3) 0.68220(3) 0.03940(3) 0.01527(7) Uani 1 1 d . . . . .
S02 S 0.82195(3) 0.32831(3) 0.51774(3) 0.01437(7) Uani 1 1 d . . . . .
O2 O 0.27784(10) -0.01088(8) 0.67456(7) 0.01593(17) Uani 1 1 d . . . . .
O1 O 0.41857(10) -0.10954(8) 0.46276(8) 0.01759(17) Uani 1 1 d . . . . .
O3 O 0.12292(10) 0.24103(8) 0.72378(7) 0.01770(17) Uani 1 1 d . . . . .
O6 O 0.68427(9) 0.33308(8) 0.53679(8) 0.01726(17) Uani 1 1 d . . . . .
O8 O 0.77024(11) 0.62503(9) 0.10469(8) 0.01991(19) Uani 1 1 d . . . . .
O4 O 0.83402(10) 0.35067(9) 0.62058(8) 0.02066(19) Uani 1 1 d . . . . .
O7 O 0.54734(10) 0.66828(9) 0.09064(8) 0.02124(19) Uani 1 1 d . . . . .
O5 O 0.85089(10) 0.41014(8) 0.42923(8) 0.01954(18) Uani 1 1 d . . . . .
O9 O 0.74936(11) 0.63733(9) -0.07834(8) 0.02028(19) Uani 1 1 d . . . . .
O10 O 0.29359(12) 0.68554(10) 0.00974(9) 0.0248(2) Uani 1 1 d . . . . .
N2 N 0.52095(11) 0.49112(9) 0.23081(9) 0.01364(18) Uani 1 1 d . . . . .
O11 O 0.10793(14) 0.64465(11) -0.05002(10) 0.0314(2) Uani 1 1 d . . . . .
N1 N 0.37187(12) 0.48333(10) 0.15401(9) 0.01506(19) Uani 1 1 d . . . . .
N4 N 0.57338(11) 0.37081(10) 0.37696(9) 0.01452(18) Uani 1 1 d . . . . .
N3 N 0.67437(12) 0.50386(10) 0.30188(10) 0.01603(19) Uani 1 1 d . . . . .
C5 C 0.27323(12) 0.07021(11) 0.58890(10) 0.0132(2) Uani 1 1 d . . . . .
C14 C 0.43129(12) 0.44631(10) 0.23001(10) 0.01224(19) Uani 1 1 d . . . . .
C4 C 0.19570(12) 0.20236(11) 0.61290(10) 0.0138(2) Uani 1 1 d . . . . .
C22 C 0.51849(12) 0.93399(11) -0.00218(10) 0.0132(2) Uani 1 1 d . . . . .
C12 C 0.48182(13) 0.32492(11) 0.38143(10) 0.0147(2) Uani 1 1 d . . . . .
H12 H 0.4708 0.2672 0.4343 0.018 Uiso 1 1 calc R U . . .
C7 C 0.35967(13) 0.10154(11) 0.39176(10) 0.0139(2) Uani 1 1 d . . . . .
H7 H 0.4152 0.0683 0.3182 0.017 Uiso 1 1 calc R U . . .
C20 C 0.68409(13) 0.89091(12) 0.09366(10) 0.0159(2) Uani 1 1 d . . . . .
H20 H 0.7510 0.8337 0.1239 0.019 Uiso 1 1 calc R U . . .
C19 C 0.94852(12) 0.06269(10) 0.52549(10) 0.0134(2) Uani 1 1 d . . . . .
C21 C 0.62194(13) 0.84844(11) 0.04522(10) 0.0138(2) Uani 1 1 d . . . . .
C17 C 1.05282(13) 0.15204(11) 0.35933(11) 0.0158(2) Uani 1 1 d . . . . .
H17 H 1.0550 0.2225 0.3211 0.019 Uiso 1 1 calc R U . . .
C23 C 0.45179(13) 0.89296(12) -0.05279(10) 0.0160(2) Uani 1 1 d . . . . .
H23 H 0.4750 0.8071 -0.0556 0.019 Uiso 1 1 calc R U . . .
C8 C 0.28321(12) 0.23270(11) 0.41655(10) 0.0138(2) Uani 1 1 d . . . . .
C9 C 0.19989(13) 0.28411(11) 0.52620(10) 0.0149(2) Uani 1 1 d . . . . .
H9 H 0.1475 0.3720 0.5417 0.018 Uiso 1 1 calc R U . . .
C18 C 0.95245(12) 0.16907(10) 0.46339(10) 0.0138(2) Uani 1 1 d . . . . .
C13 C 0.59042(12) 0.45614(10) 0.30392(10) 0.0130(2) Uani 1 1 d . . . . .
C11 C 0.40731(12) 0.36028(10) 0.31210(10) 0.0132(2) Uani 1 1 d . . . . .
C6 C 0.35235(12) 0.02036(11) 0.47813(10) 0.0135(2) Uani 1 1 d . . . . .
C15 C 1.15233(13) -0.07662(11) 0.36546(10) 0.0153(2) Uani 1 1 d . . . . .
H15 H 1.2187 -0.1578 0.3314 0.018 Uiso 1 1 calc R U . . .
C10 C 0.29627(13) 0.32039(11) 0.32325(10) 0.0151(2) Uani 1 1 d . . . . .
H10A H 0.3205 0.2774 0.2531 0.018 Uiso 1 1 calc R U . . .
H10B H 0.2052 0.3959 0.3375 0.018 Uiso 1 1 calc R U . . .
C24 C 0.35397(14) 0.97840(12) -0.09733(11) 0.0176(2) Uani 1 1 d . . . . .
H24 H 0.3120 0.9497 -0.1305 0.021 Uiso 1 1 calc R U . . .
C16 C 1.15307(13) 0.02806(12) 0.30979(11) 0.0170(2) Uani 1 1 d . . . . .
H16 H 1.2203 0.0173 0.2386 0.020 Uiso 1 1 calc R U . . .
C1 C 0.50235(15) -0.16353(12) 0.35077(11) 0.0200(2) Uani 1 1 d . . . . .
H1C H 0.4433 -0.1340 0.3060 0.030 Uiso 1 1 calc R U . . .
H1D H 0.5445 -0.2548 0.3503 0.030 Uiso 1 1 calc R U . . .
H1E H 0.5757 -0.1382 0.3204 0.030 Uiso 1 1 calc R U . . .
C3 C 0.03356(14) 0.37527(12) 0.75137(11) 0.0198(2) Uani 1 1 d . . . . .
H3C H -0.0375 0.4056 0.7176 0.030 Uiso 1 1 calc R U . . .
H3D H 0.0899 0.4190 0.7237 0.030 Uiso 1 1 calc R U . . .
H3E H -0.0116 0.3912 0.8313 0.030 Uiso 1 1 calc R U . . .
C2 C 0.16456(16) -0.04288(14) 0.70988(12) 0.0237(3) Uani 1 1 d . . . . .
H2A H 0.1713 -0.0881 0.6490 0.035 Uiso 1 1 calc R U . . .
H2B H 0.0755 0.0337 0.7325 0.035 Uiso 1 1 calc R U . . .
H2C H 0.1706 -0.0957 0.7719 0.035 Uiso 1 1 calc R U . . .
C25 C 0.20025(18) 0.78705(15) 0.09470(14) 0.0311(3) Uani 1 1 d . . . . .
H25A H 0.1372 0.8577 0.0655 0.047 Uiso 1 1 calc R U . . .
H25B H 0.2547 0.8132 0.1185 0.047 Uiso 1 1 calc R U . . .
H25C H 0.1460 0.7586 0.1574 0.047 Uiso 1 1 calc R U . . .
C26 C 0.02666(17) 0.72807(16) -0.11387(15) 0.0312(3) Uani 1 1 d . . . . .
H26A H 0.0882 0.7224 -0.1898 0.047 Uiso 1 1 calc R U . . .
H26B H -0.0201 0.8141 -0.0822 0.047 Uiso 1 1 calc R U . . .
H26C H -0.0430 0.7041 -0.1127 0.047 Uiso 1 1 calc R U . . .
H2 H 0.531(2) 0.5472(18) 0.1866(16) 0.026(5) Uiso 1 1 d . . . . .
H3A H 0.694(2) 0.5486(19) 0.2466(17) 0.028(5) Uiso 1 1 d . . . . .
H1A H 0.324(2) 0.4494(18) 0.1478(15) 0.024(4) Uiso 1 1 d . . . . .
H3B H 0.726(2) 0.4753(18) 0.3450(16) 0.026(5) Uiso 1 1 d . . . . .
H1B H 0.3827(19) 0.5391(18) 0.1070(16) 0.025(5) Uiso 1 1 d . . . . .
H10 H 0.241(2) 0.670(2) -0.0087(19) 0.043(6) Uiso 1 1 d . . . . .
H11 H 0.124(3) 0.569(2) -0.061(2) 0.055(7) Uiso 1 1 d . . . . .
H4 H 0.619(2) 0.3481(18) 0.4298(16) 0.028(5) Uiso 1 1 d . . . . .

loop_
_atom_site_aniso_label
_atom_site_aniso_U_11
_atom_site_aniso_U_22
_atom_site_aniso_U_33
_atom_site_aniso_U_23
_atom_site_aniso_U_13
_atom_site_aniso_U_12
S01 0.02101(14) 0.01451(12) 0.01616(14) 0.00630(10) -0.01033(11) -0.01115(11)
S02 0.01666(13) 0.01017(11) 0.01767(14) 0.00070(10) -0.00962(11) -0.00467(10)
O2 0.0195(4) 0.0187(4) 0.0152(4) 0.0086(3) -0.0091(3) -0.0126(3)
O1 0.0238(4) 0.0109(3) 0.0148(4) 0.0025(3) -0.0061(3) -0.0063(3)
O3 0.0200(4) 0.0164(4) 0.0126(4) 0.0004(3) -0.0041(3) -0.0064(3)
O6 0.0154(4) 0.0170(4) 0.0196(4) 0.0019(3) -0.0092(3) -0.0057(3)
O8 0.0264(5) 0.0177(4) 0.0223(5) 0.0085(3) -0.0160(4) -0.0115(4)
O4 0.0254(5) 0.0164(4) 0.0225(5) -0.0026(3) -0.0134(4) -0.0071(4)
O7 0.0250(5) 0.0227(4) 0.0254(5) 0.0138(4) -0.0134(4) -0.0177(4)
O5 0.0228(4) 0.0133(4) 0.0243(5) 0.0052(3) -0.0114(4) -0.0085(3)
O9 0.0273(5) 0.0187(4) 0.0187(5) 0.0020(3) -0.0104(4) -0.0122(4)
O10 0.0261(5) 0.0233(5) 0.0231(5) 0.0024(4) -0.0086(4) -0.0103(4)
N2 0.0177(5) 0.0130(4) 0.0127(5) 0.0049(3) -0.0069(4) -0.0088(4)
O11 0.0451(7) 0.0249(5) 0.0319(6) 0.0051(4) -0.0228(5) -0.0162(5)
N1 0.0207(5) 0.0146(4) 0.0135(5) 0.0053(4) -0.0085(4) -0.0102(4)
N4 0.0161(4) 0.0142(4) 0.0155(5) 0.0053(4) -0.0084(4) -0.0077(4)
N3 0.0190(5) 0.0161(4) 0.0174(5) 0.0057(4) -0.0088(4) -0.0108(4)
C5 0.0156(5) 0.0131(4) 0.0143(5) 0.0051(4) -0.0073(4) -0.0086(4)
C14 0.0145(5) 0.0100(4) 0.0116(5) 0.0017(4) -0.0046(4) -0.0055(4)
C4 0.0140(5) 0.0149(5) 0.0142(5) 0.0021(4) -0.0059(4) -0.0075(4)
C22 0.0168(5) 0.0154(5) 0.0110(5) 0.0042(4) -0.0058(4) -0.0104(4)
C12 0.0164(5) 0.0131(4) 0.0154(5) 0.0046(4) -0.0070(4) -0.0073(4)
C7 0.0165(5) 0.0139(5) 0.0130(5) 0.0031(4) -0.0064(4) -0.0080(4)
C20 0.0196(5) 0.0179(5) 0.0144(5) 0.0052(4) -0.0092(4) -0.0106(4)
C19 0.0145(5) 0.0123(4) 0.0150(5) 0.0005(4) -0.0078(4) -0.0055(4)
C21 0.0185(5) 0.0147(5) 0.0120(5) 0.0048(4) -0.0070(4) -0.0104(4)
C17 0.0181(5) 0.0152(5) 0.0174(6) 0.0038(4) -0.0089(4) -0.0089(4)
C23 0.0216(6) 0.0169(5) 0.0154(5) 0.0029(4) -0.0091(5) -0.0121(4)
C8 0.0160(5) 0.0138(5) 0.0162(5) 0.0061(4) -0.0085(4) -0.0096(4)
C9 0.0166(5) 0.0121(4) 0.0171(6) 0.0032(4) -0.0070(4) -0.0074(4)
C18 0.0158(5) 0.0111(4) 0.0170(6) 0.0011(4) -0.0093(4) -0.0056(4)
C13 0.0136(5) 0.0110(4) 0.0131(5) 0.0009(4) -0.0045(4) -0.0050(4)
C11 0.0158(5) 0.0104(4) 0.0138(5) 0.0033(4) -0.0060(4) -0.0064(4)
C6 0.0151(5) 0.0119(4) 0.0153(5) 0.0030(4) -0.0073(4) -0.0066(4)
C15 0.0167(5) 0.0137(5) 0.0153(5) -0.0001(4) -0.0072(4) -0.0054(4)
C10 0.0188(5) 0.0153(5) 0.0163(5) 0.0066(4) -0.0092(4) -0.0107(4)
C24 0.0236(6) 0.0199(5) 0.0182(6) 0.0039(4) -0.0120(5) -0.0142(5)
C16 0.0167(5) 0.0174(5) 0.0151(6) 0.0013(4) -0.0052(4) -0.0071(4)
C1 0.0230(6) 0.0155(5) 0.0172(6) 0.0002(4) -0.0068(5) -0.0057(4)
C3 0.0209(6) 0.0170(5) 0.0185(6) -0.0017(4) -0.0064(5) -0.0064(5)
C2 0.0282(7) 0.0302(7) 0.0234(7) 0.0120(5) -0.0116(6) -0.0221(6)
C25 0.0355(8) 0.0246(7) 0.0278(8) 0.0001(6) -0.0041(6) -0.0147(6)
C26 0.0225(7) 0.0316(7) 0.0339(9) 0.0070(6) -0.0094(6) -0.0097(6)

loop_
_atom_type_symbol
_atom_type_description
_atom_type_scat_dispersion_real
_atom_type_scat_dispersion_imag
_atom_type_scat_source
C C 0.0033 0.0016 'International Tables Vol C Tables 4.2.6.8 and 6.1.1.4'
H H 0.0000 0.0000 'International Tables Vol C Tables 4.2.6.8 and 6.1.1.4'
N N 0.0061 0.0033 'International Tables Vol C Tables 4.2.6.8 and 6.1.1.4'
O O 0.0106 0.0060 'International Tables Vol C Tables 4.2.6.8 and 6.1.1.4'
S S 0.1246 0.1234 'International Tables Vol C Tables 4.2.6.8 and 6.1.1.4'

loop_
_geom_angle_atom_site_label_1
_geom_angle_atom_site_label_2
_geom_angle_atom_site_label_3
_geom_angle
_geom_angle_site_symmetry_1
_geom_angle_site_symmetry_3
_geom_angle_publ_flag
O8 S01 O7 111.41(6) . . ?
O8 S01 C21 106.60(5) . . ?
O7 S01 C21 106.25(6) . . ?
O9 S01 O8 112.90(6) . . ?
O9 S01 O7 112.55(6) . . ?
O9 S01 C21 106.59(6) . . ?
O6 S02 C18 105.38(5) . . ?
O4 S02 O6 112.10(6) . . ?
O4 S02 O5 114.56(6) . . ?
O4 S02 C18 107.69(5) . . ?
O5 S02 O6 110.65(5) . . ?
O5 S02 C18 105.79(6) . . ?
C5 O2 C2 113.26(9) . . ?
C6 O1 C1 116.84(9) . . ?
C4 O3 C3 116.84(10) . . ?
C25 O10 H10 104.7(16) . . ?
C14 N2 H2 119.6(12) . . ?
C13 N2 C14 123.13(10) . . ?
C13 N2 H2 117.1(12) . . ?
C26 O11 H11 109.5(17) . . ?
C14 N1 H1A 119.2(12) . . ?
C14 N1 H1B 122.7(12) . . ?
H1A N1 H1B 118.1(17) . . ?
C12 N4 H4 119.9(12) . . ?
C13 N4 C12 120.83(10) . . ?
C13 N4 H4 119.0(12) . . ?
C13 N3 H3A 118.4(13) . . ?
C13 N3 H3B 120.4(12) . . ?
H3A N3 H3B 119.3(17) . . ?
O2 C5 C4 120.34(11) . . ?
O2 C5 C6 119.75(10) . . ?
C6 C5 C4 119.83(10) . . ?
N2 C14 C11 118.43(10) . . ?
N1 C14 N2 118.54(10) . . ?
N1 C14 C11 123.03(11) . . ?
O3 C4 C5 115.11(10) . . ?
O3 C4 C9 124.83(10) . . ?
C9 C4 C5 120.04(11) . . ?
C22 C22 C21 117.90(13) 2_675 . ?
C23 C22 C22 119.14(13) . 2_675 ?
C23 C22 C21 122.96(10) . . ?
N4 C12 H12 118.7 . . ?
C11 C12 N4 122.61(11) . . ?
C11 C12 H12 118.7 . . ?
C8 C7 H7 120.3 . . ?
C8 C7 C6 119.43(11) . . ?
C6 C7 H7 120.3 . . ?
C21 C20 H20 120.2 . . ?
C21 C20 C24 119.65(11) . 2_675 ?
C24 C20 H20 120.2 2_675 . ?
C18 C19 C19 117.96(14) . 2_756 ?
C15 C19 C19 119.18(13) 2_756 2_756 ?
C15 C19 C18 122.86(10) 2_756 . ?
C22 C21 S01 120.50(8) . . ?
C20 C21 S01 117.87(9) . . ?
C20 C21 C22 121.61(11) . . ?
C18 C17 H17 119.9 . . ?
C18 C17 C16 120.21(11) . . ?
C16 C17 H17 119.9 . . ?
C22 C23 H23 119.6 . . ?
C24 C23 C22 120.74(11) . . ?
C24 C23 H23 119.6 . . ?
C7 C8 C9 121.04(11) . . ?
C7 C8 C10 119.25(11) . . ?
C9 C8 C10 119.65(10) . . ?
C4 C9 H9 120.3 . . ?
C8 C9 C4 119.33(10) . . ?
C8 C9 H9 120.3 . . ?
C19 C18 S02 120.74(9) . . ?
C17 C18 S02 117.97(9) . . ?
C17 C18 C19 121.25(11) . . ?
N4 C13 N2 118.34(10) . . ?
N3 C13 N2 120.55(11) . . ?
N3 C13 N4 121.11(11) . . ?
C14 C11 C10 120.27(10) . . ?
C12 C11 C14 116.53(10) . . ?
C12 C11 C10 123.08(10) . . ?
O1 C6 C5 115.47(10) . . ?
O1 C6 C7 124.27(11) . . ?
C7 C6 C5 120.26(10) . . ?
C19 C15 H15 119.6 2_756 . ?
C16 C15 C19 120.77(11) . 2_756 ?
C16 C15 H15 119.6 . . ?
C8 C10 H10A 109.1 . . ?
C8 C10 H10B 109.1 . . ?
C11 C10 C8 112.60(9) . . ?
C11 C10 H10A 109.1 . . ?
C11 C10 H10B 109.1 . . ?
H10A C10 H10B 107.8 . . ?
C20 C24 H24 119.5 2_675 . ?
C23 C24 C20 120.96(11) . 2_675 ?
C23 C24 H24 119.5 . . ?
C17 C16 H16 119.7 . . ?
C15 C16 C17 120.60(12) . . ?
C15 C16 H16 119.7 . . ?
O1 C1 H1C 109.5 . . ?
O1 C1 H1D 109.5 . . ?
O1 C1 H1E 109.5 . . ?
H1C C1 H1D 109.5 . . ?
H1C C1 H1E 109.5 . . ?
H1D C1 H1E 109.5 . . ?
O3 C3 H3C 109.5 . . ?
O3 C3 H3D 109.5 . . ?
O3 C3 H3E 109.5 . . ?
H3C C3 H3D 109.5 . . ?
H3C C3 H3E 109.5 . . ?
H3D C3 H3E 109.5 . . ?
O2 C2 H2A 109.5 . . ?
O2 C2 H2B 109.5 . . ?
O2 C2 H2C 109.5 . . ?
H2A C2 H2B 109.5 . . ?
H2A C2 H2C 109.5 . . ?
H2B C2 H2C 109.5 . . ?
O10 C25 H25A 109.5 . . ?
O10 C25 H25B 109.5 . . ?
O10 C25 H25C 109.5 . . ?
H25A C25 H25B 109.5 . . ?
H25A C25 H25C 109.5 . . ?
H25B C25 H25C 109.5 . . ?
O11 C26 H26A 109.5 . . ?
O11 C26 H26B 109.5 . . ?
O11 C26 H26C 109.5 . . ?
H26A C26 H26B 109.5 . . ?
H26A C26 H26C 109.5 . . ?
H26B C26 H26C 109.5 . . ?

loop_
_geom_bond_atom_site_label_1
_geom_bond_atom_site_label_2
_geom_bond_distance
_geom_bond_site_symmetry_2
_geom_bond_publ_flag
S01 O8 1.4612(9) . ?
S01 O7 1.4694(10) . ?
S01 O9 1.4535(10) . ?
S01 C21 1.7761(12) . ?
S02 O6 1.4761(9) . ?
S02 O4 1.4428(10) . ?
S02 O5 1.4612(10) . ?
S02 C18 1.7852(12) . ?
O2 C5 1.3791(14) . ?
O2 C2 1.4245(15) . ?
O1 C6 1.3660(14) . ?
O1 C1 1.4233(16) . ?
O3 C4 1.3629(15) . ?
O3 C3 1.4330(15) . ?
O10 C25 1.4239(19) . ?
O10 H10 0.81(2) . ?
N2 C14 1.3650(15) . ?
N2 C13 1.3516(15) . ?
N2 H2 0.849(19) . ?
O11 C26 1.4218(19) . ?
O11 H11 0.85(3) . ?
N1 C14 1.3077(15) . ?
N1 H1A 0.846(19) . ?
N1 H1B 0.869(19) . ?
N4 C12 1.3745(15) . ?
N4 C13 1.3389(15) . ?
N4 H4 0.938(19) . ?
N3 C13 1.3192(15) . ?
N3 H3A 0.87(2) . ?
N3 H3B 0.883(19) . ?
C5 C4 1.3990(16) . ?
C5 C6 1.3940(17) . ?
C14 C11 1.4321(16) . ?
C4 C9 1.3973(16) . ?
C22 C22 1.427(2) 2_675 ?
C22 C21 1.4328(16) . ?
C22 C23 1.4244(16) . ?
C12 H12 0.9300 . ?
C12 C11 1.3502(16) . ?
C7 H7 0.9300 . ?
C7 C8 1.3900(16) . ?
C7 C6 1.3932(16) . ?
C20 H20 0.9300 . ?
C20 C21 1.3718(16) . ?
C20 C24 1.4084(17) 2_675 ?
C19 C19 1.432(2) 2_756 ?
C19 C18 1.4309(16) . ?
C19 C15 1.4196(17) 2_756 ?
C17 H17 0.9300 . ?
C17 C18 1.3673(18) . ?
C17 C16 1.4097(17) . ?
C23 H23 0.9300 . ?
C23 C24 1.3685(17) . ?
C8 C9 1.3909(17) . ?
C8 C10 1.5120(16) . ?
C9 H9 0.9300 . ?
C11 C10 1.5105(16) . ?
C15 C19 1.4196(17) 2_756 ?
C15 H15 0.9300 . ?
C15 C16 1.3691(17) . ?
C10 H10A 0.9700 . ?
C10 H10B 0.9700 . ?
C24 C20 1.4084(17) 2_675 ?
C24 H24 0.9300 . ?
C16 H16 0.9300 . ?
C1 H1C 0.9600 . ?
C1 H1D 0.9600 . ?
C1 H1E 0.9600 . ?
C3 H3C 0.9600 . ?
C3 H3D 0.9600 . ?
C3 H3E 0.9600 . ?
C2 H2A 0.9600 . ?
C2 H2B 0.9600 . ?
C2 H2C 0.9600 . ?
C25 H25A 0.9600 . ?
C25 H25B 0.9600 . ?
C25 H25C 0.9600 . ?
C26 H26A 0.9600 . ?
C26 H26B 0.9600 . ?
C26 H26C 0.9600 . ?

loop_
_geom_torsion_atom_site_label_1
_geom_torsion_atom_site_label_2
_geom_torsion_atom_site_label_3
_geom_torsion_atom_site_label_4
_geom_torsion
_geom_torsion_site_symmetry_1
_geom_torsion_site_symmetry_2
_geom_torsion_site_symmetry_3
_geom_torsion_site_symmetry_4
_geom_torsion_publ_flag
O2 C5 C4 O3 -2.99(16) . . . . ?
O2 C5 C4 C9 175.29(10) . . . . ?
O2 C5 C6 O1 6.58(16) . . . . ?
O2 C5 C6 C7 -173.67(10) . . . . ?
O3 C4 C9 C8 177.22(11) . . . . ?
O6 S02 C18 C19 -57.82(10) . . . . ?
O6 S02 C18 C17 119.97(10) . . . . ?
O8 S01 C21 C22 -174.15(10) . . . . ?
O8 S01 C21 C20 7.49(12) . . . . ?
O4 S02 C18 C19 62.01(11) . . . . ?
O4 S02 C18 C17 -120.20(10) . . . . ?
O7 S01 C21 C22 -55.22(11) . . . . ?
O7 S01 C21 C20 126.41(10) . . . . ?
O5 S02 C18 C19 -175.07(9) . . . . ?
O5 S02 C18 C17 2.72(11) . . . . ?
O9 S01 C21 C22 65.03(11) . . . . ?
O9 S01 C21 C20 -113.34(10) . . . . ?
N2 C14 C11 C12 -3.16(16) . . . . ?
N2 C14 C11 C10 172.80(11) . . . . ?
N1 C14 C11 C12 176.46(11) . . . . ?
N1 C14 C11 C10 -7.58(17) . . . . ?
N4 C12 C11 C14 1.81(17) . . . . ?
N4 C12 C11 C10 -174.03(11) . . . . ?
C5 C4 C9 C8 -0.88(17) . . . . ?
C14 N2 C13 N4 1.89(17) . . . . ?
C14 N2 C13 N3 -179.07(11) . . . . ?
C14 C11 C10 C8 -178.22(10) . . . . ?
C4 C5 C6 O1 -176.84(10) . . . . ?
C4 C5 C6 C7 2.91(17) . . . . ?
C22 C22 C21 S01 -178.21(12) 2_675 . . . ?
C22 C22 C21 C20 0.1(2) 2_675 . . . ?
C22 C22 C23 C24 0.3(2) 2_675 . . . ?
C22 C23 C24 C20 -0.5(2) . . . 2_675 ?
C12 N4 C13 N2 -3.34(17) . . . . ?
C12 N4 C13 N3 177.62(11) . . . . ?
C12 C11 C10 C8 -2.53(17) . . . . ?
C7 C8 C9 C4 1.43(17) . . . . ?
C7 C8 C10 C11 -94.12(13) . . . . ?
C19 C19 C18 S02 176.58(11) 2_756 . . . ?
C19 C19 C18 C17 -1.14(19) 2_756 . . . ?
C19 C15 C16 C17 -0.52(18) 2_756 . . . ?
C21 C22 C23 C24 -179.73(12) . . . . ?
C23 C22 C21 S01 1.86(17) . . . . ?
C23 C22 C21 C20 -179.83(12) . . . . ?
C8 C7 C6 O1 177.36(11) . . . . ?
C8 C7 C6 C5 -2.37(17) . . . . ?
C9 C8 C10 C11 83.19(14) . . . . ?
C18 C17 C16 C15 -0.72(18) . . . . ?
C13 N2 C14 N1 -178.24(11) . . . . ?
C13 N2 C14 C11 1.40(17) . . . . ?
C13 N4 C12 C11 1.48(18) . . . . ?
C6 C5 C4 O3 -179.55(10) . . . . ?
C6 C5 C4 C9 -1.27(17) . . . . ?
C6 C7 C8 C9 0.19(17) . . . . ?
C6 C7 C8 C10 177.46(10) . . . . ?
C15 C19 C18 S02 -3.51(15) 2_756 . . . ?
C15 C19 C18 C17 178.77(11) 2_756 . . . ?
C10 C8 C9 C4 -175.83(10) . . . . ?
C24 C20 C21 S01 178.35(10) 2_675 . . . ?
C24 C20 C21 C22 0.01(19) 2_675 . . . ?
C16 C17 C18 S02 -176.22(9) . . . . ?
C16 C17 C18 C19 1.56(17) . . . . ?
C1 O1 C6 C5 -178.89(11) . . . . ?
C1 O1 C6 C7 1.37(17) . . . . ?
C3 O3 C4 C5 -175.37(10) . . . . ?
C3 O3 C4 C9 6.45(17) . . . . ?
C2 O2 C5 C4 88.02(13) . . . . ?
C2 O2 C5 C6 -95.42(13) . . . . ?
